data_1548218
loop_
_publ_author_name
'Hao-Long Zhou'
'Yue-Biao Zhang'
'Jie-Peng Zhang'
'Xiao-Ming Chen'

_publ_section_title
;
 Supramolecular-jack-like guest in ultramicroporous crystal for
 exceptional thermal expansion behaviour
;
_journal_name_full 'Nature Communications'
_journal_page_first 6917
_journal_paper_doi 10.1038/ncomms7917
_journal_volume 6
_journal_year 2015
_chemical_formula_sum 'C27 H23 Cd N3 O5'
_chemical_formula_weight 581.88
_space_group_IT_number 14
_symmetry_cell_setting monoclinic
_symmetry_space_group_name_Hall '-P 2ybc'
_symmetry_space_group_name_H-M 'P 1 21/c 1'
_atom_sites_solution_hydrogens geom
_atom_sites_solution_primary direct
_atom_sites_solution_secondary difmap
_cell_angle_alpha 90.00
_cell_angle_beta 96.085(3)
_cell_angle_gamma 90.00
_cell_formula_units_Z 4
_cell_length_a 9.4420(3)
_cell_length_b 17.6271(5)
_cell_length_c 14.8977(4)
_cell_measurement_reflns_used 4296
_cell_measurement_temperature 112(2)
_cell_measurement_theta_max 73.3660
_cell_measurement_theta_min 3.8740
_cell_volume 2465.53(12)
_computing_cell_refinement
;
CrysAlisPro, Agilent Technologies,
Version 1.171.36.32 (release 02-08-2013 CrysAlis171 .NET)
(compiled Aug  2 2013,16:46:58)
;
_computing_data_collection
;
CrysAlisPro, Agilent Technologies,
Version 1.171.36.32 (release 02-08-2013 CrysAlis171 .NET)
(compiled Aug  2 2013,16:46:58)
;
_computing_data_reduction
;
CrysAlisPro, Agilent Technologies,
Version 1.171.36.32 (release 02-08-2013 CrysAlis171 .NET)
(compiled Aug  2 2013,16:46:58)
;
_computing_molecular_graphics 'SHELXTL v6.12 (Bruker AXS, 2001)'
_computing_publication_material 'Diamond v3.2 (Crystal Impact GbR, 2012)'
_computing_structure_refinement 'SHELXL-97 (Sheldrick, 1997)'
_computing_structure_solution 'SHELXS-97 (Sheldrick, 1990)'
_diffrn_ambient_temperature 112(2)
_diffrn_measured_fraction_theta_full 0.984
_diffrn_measured_fraction_theta_max 0.984
_diffrn_measurement_device_type 'SuperNova, Dual, Cu at zero, Atlas'
_diffrn_measurement_method '/w scans'
_diffrn_radiation_monochromator graphite
_diffrn_radiation_source 'SuperNova (Cu) X-ray Source'
_diffrn_radiation_type CuK\a
_diffrn_radiation_wavelength 1.54184
_diffrn_reflns_av_R_equivalents 0.0220
_diffrn_reflns_av_unetI/netI 0.0305
_diffrn_reflns_limit_h_max 10
_diffrn_reflns_limit_h_min -11
_diffrn_reflns_limit_k_max 21
_diffrn_reflns_limit_k_min -15
_diffrn_reflns_limit_l_max 11
_diffrn_reflns_limit_l_min -17
_diffrn_reflns_number 8316
_diffrn_reflns_theta_full 70.00
_diffrn_reflns_theta_max 70.00
_diffrn_reflns_theta_min 3.90
_exptl_absorpt_coefficient_mu 7.460
_exptl_absorpt_correction_T_max 0.5225
_exptl_absorpt_correction_T_min 0.3470
_exptl_absorpt_correction_type multi-scan
_exptl_absorpt_process_details
;
CrysAlisPro, Agilent Technologies,
Version 1.171.36.32 (release 02-08-2013 CrysAlis171 .NET)
(compiled Aug  2 2013,16:46:58)
Empirical absorption correction using spherical harmonics,
 implemented in SCALE3 ABSPACK scaling algorithm.
;
_exptl_crystal_colour colourless
_exptl_crystal_density_diffrn 1.568
_exptl_crystal_density_method 'not measured'
_exptl_crystal_description block
_exptl_crystal_F_000 1176
_exptl_crystal_size_max 0.18
_exptl_crystal_size_mid 0.10
_exptl_crystal_size_min 0.10
_refine_diff_density_max 1.563
_refine_diff_density_min -1.257
_refine_diff_density_rms 0.104
_refine_ls_extinction_method none
_refine_ls_goodness_of_fit_ref 1.052
_refine_ls_hydrogen_treatment constr
_refine_ls_matrix_type full
_refine_ls_number_parameters 327
_refine_ls_number_reflns 4606
_refine_ls_number_restraints 0
_refine_ls_restrained_S_all 1.052
_refine_ls_R_factor_all 0.0465
_refine_ls_R_factor_gt 0.0434
_refine_ls_shift/su_max 0.001
_refine_ls_shift/su_mean 0.000
_refine_ls_structure_factor_coef Fsqd
_refine_ls_weighting_details 'calc w=1/[\s^2^(Fo^2^)+(0.0699P)^2^+6.1439P] where P=(Fo^2^+2Fc^2^)/3'
_refine_ls_weighting_scheme calc
_refine_ls_wR_factor_gt 0.1178
_refine_ls_wR_factor_ref 0.1203
_reflns_number_gt 4264
_reflns_number_total 4606
_reflns_threshold_expression >2sigma(I)
_cod_data_source_file 3.cif
_cod_data_source_block 3
_cod_depositor_comments
;
The following automatic conversions were performed:

'_symmetry_cell_setting' value 'Monoclinic' changed to 'monoclinic'
according to the built-in table from CIF Core dictionary named
'cif_core.dic' version 2.4.1 from 2010-06-29.

Automatic conversion script
Id: cif_fix_values 5376 2017-05-30 11:51:03Z andrius 
;
_cod_original_cell_volume 2465.53(13)
_cod_original_sg_symbol_H-M P2(1)/c
_cod_database_code 1548218

loop_
_symmetry_equiv_pos_as_xyz
'x, y, z'
'-x, y+1/2, -z+1/2'
'-x, -y, -z'
'x, -y-1/2, z-1/2'

loop_
_atom_site_label
_atom_site_type_symbol
_atom_site_fract_x
_atom_site_fract_y
_atom_site_fract_z
_atom_site_U_iso_or_equiv
_atom_site_adp_type
_atom_site_occupancy
_atom_site_symmetry_multiplicity
_atom_site_calc_flag
_atom_site_refinement_flags
_atom_site_disorder_assembly
_atom_site_disorder_group
Cd1 Cd 0.87039(3) 0.584283(15) 0.516996(17) 0.02178(12) Uani 1 1 d . . .
O1 O 0.7577(3) 0.55018(17) 0.37937(19) 0.0301(7) Uani 1 1 d . . .
O3 O 0.6899(3) 0.67424(19) 0.52996(19) 0.0320(7) Uani 1 1 d . . .
O4 O 0.8495(3) 0.66288(17) 0.64943(19) 0.0271(6) Uani 1 1 d . . .
O2 O 0.9245(3) 0.4630(2) 0.4052(2) 0.0334(7) Uani 1 1 d . . .
N1 N 0.9853(4) 0.1679(2) 0.0486(2) 0.0265(7) Uani 1 1 d . . .
N2 N 0.2453(4) 0.9923(2) 0.9092(2) 0.0250(7) Uani 1 1 d . . .
C1 C 0.8182(4) 0.4900(2) 0.3594(3) 0.0248(8) Uani 1 1 d . . .
C2 C 0.7533(5) 0.4477(3) 0.2776(3) 0.0299(9) Uani 1 1 d . . .
C3 C 0.8213(4) 0.3858(2) 0.2433(3) 0.0256(8) Uani 1 1 d . . .
H3 H 0.9109 0.3697 0.2720 0.031 Uiso 1 1 calc R . .
C4 C 0.7601(5) 0.3471(3) 0.1673(3) 0.0306(9) Uani 1 1 d . . .
C5 C 0.6272(6) 0.3720(4) 0.1265(4) 0.0550(17) Uani 1 1 d . . .
H5 H 0.5827 0.3454 0.0756 0.066 Uiso 1 1 calc R . .
C6 C 0.5605(7) 0.4338(4) 0.1587(5) 0.070(2) Uani 1 1 d . . .
H6 H 0.4712 0.4501 0.1297 0.083 Uiso 1 1 calc R . .
C7 C 0.6236(6) 0.4727(4) 0.2339(4) 0.0506(15) Uani 1 1 d . . .
H7 H 0.5785 0.5163 0.2555 0.061 Uiso 1 1 calc R . .
C8 C 1.0005(6) 0.1803(3) 0.1385(3) 0.0343(10) Uani 1 1 d . . .
H8 H 1.0634 0.1486 0.1756 0.041 Uiso 1 1 calc R . .
C9 C 0.9290(5) 0.2368(3) 0.1789(3) 0.0332(10) Uani 1 1 d . . .
H9 H 0.9435 0.2432 0.2425 0.040 Uiso 1 1 calc R . .
C10 C 0.8360(5) 0.2841(3) 0.1273(3) 0.0284(9) Uani 1 1 d . . .
C11 C 0.8206(5) 0.2708(3) 0.0351(3) 0.0360(10) Uani 1 1 d . . .
H11 H 0.7588 0.3018 -0.0036 0.043 Uiso 1 1 calc R . .
C12 C 0.8944(5) 0.2127(3) -0.0005(3) 0.0352(10) Uani 1 1 d . . .
H12 H 0.8795 0.2041 -0.0638 0.042 Uiso 1 1 calc R . .
C13 C 0.7333(5) 0.6878(2) 0.6124(3) 0.0251(8) Uani 1 1 d . . .
C14 C 0.6414(4) 0.7362(2) 0.6654(3) 0.0253(8) Uani 1 1 d . . .
C15 C 0.5212(7) 0.7710(4) 0.6241(3) 0.065(2) Uani 1 1 d . . .
H15 H 0.4937 0.7624 0.5617 0.078 Uiso 1 1 calc R . .
C16 C 0.4397(7) 0.8184(4) 0.6722(4) 0.066(2) Uani 1 1 d . . .
H16 H 0.3583 0.8425 0.6418 0.080 Uiso 1 1 calc R . .
C17 C 0.4743(4) 0.8313(2) 0.7633(3) 0.0264(8) Uani 1 1 d . . .
C18 C 0.5939(5) 0.7942(3) 0.8046(3) 0.0327(10) Uani 1 1 d . . .
H18 H 0.6205 0.8012 0.8674 0.039 Uiso 1 1 calc R . .
C19 C 0.6747(5) 0.7474(3) 0.7560(3) 0.0316(9) Uani 1 1 d . . .
H19 H 0.7553 0.7224 0.7861 0.038 Uiso 1 1 calc R . .
C20 C 0.2202(5) 0.9850(3) 0.8189(3) 0.0273(8) Uani 1 1 d . . .
H20 H 0.1509 1.0171 0.7874 0.033 Uiso 1 1 calc R . .
C21 C 0.2896(5) 0.9336(3) 0.7701(3) 0.0272(8) Uani 1 1 d . . .
H21 H 0.2687 0.9311 0.7063 0.033 Uiso 1 1 calc R . .
C22 C 0.3912(4) 0.8848(2) 0.8140(3) 0.0249(8) Uani 1 1 d . . .
C23 C 0.4162(5) 0.8926(3) 0.9072(3) 0.0285(9) Uani 1 1 d . . .
H23 H 0.4841 0.8609 0.9406 0.034 Uiso 1 1 calc R . .
C24 C 0.3433(5) 0.9456(3) 0.9510(3) 0.0287(9) Uani 1 1 d . . .
H24 H 0.3632 0.9496 1.0147 0.034 Uiso 1 1 calc R . .
O5 O 0.7811(5) 0.4686(3) -0.0525(3) 0.0591(11) Uani 1 1 d . . .
N3 N 0.8471(5) 0.5741(3) 0.0304(3) 0.0459(11) Uani 1 1 d . . .
C25 C 0.8270(7) 0.4998(3) 0.0179(4) 0.0467(13) Uani 1 1 d . . .
H25 H 0.8508 0.4680 0.0687 0.056 Uiso 1 1 calc R . .
C27 C 0.9075(7) 0.6049(4) 0.1175(4) 0.0554(15) Uani 1 1 d . . .
H27A H 0.8387 0.6394 0.1408 0.083 Uiso 1 1 calc R . .
H27B H 0.9952 0.6327 0.1096 0.083 Uiso 1 1 calc R . .
H27C H 0.9291 0.5633 0.1604 0.083 Uiso 1 1 calc R . .
C26 C 0.8167(8) 0.6271(4) -0.0431(5) 0.068(2) Uani 1 1 d . . .
H26A H 0.9038 0.6547 -0.0531 0.102 Uiso 1 1 calc R . .
H26B H 0.7439 0.6632 -0.0279 0.102 Uiso 1 1 calc R . .
H26C H 0.7817 0.5995 -0.0981 0.102 Uiso 1 1 calc R . .

loop_
_atom_site_aniso_label
_atom_site_aniso_U_11
_atom_site_aniso_U_22
_atom_site_aniso_U_33
_atom_site_aniso_U_23
_atom_site_aniso_U_13
_atom_site_aniso_U_12
Cd1 0.02949(18) 0.02073(17) 0.01562(17) -0.00133(9) 0.00473(11) -0.00039(10)
O1 0.0430(17) 0.0270(15) 0.0194(14) -0.0062(12) -0.0015(12) 0.0026(13)
O3 0.0400(17) 0.0382(17) 0.0167(14) -0.0100(12) -0.0019(12) 0.0127(14)
O4 0.0297(14) 0.0300(15) 0.0208(14) -0.0041(12) -0.0012(11) 0.0049(12)
O2 0.0327(16) 0.0453(18) 0.0209(15) -0.0046(13) -0.0027(12) 0.0093(14)
N1 0.0351(18) 0.0245(16) 0.0204(17) -0.0004(13) 0.0045(14) 0.0023(14)
N2 0.0306(17) 0.0272(17) 0.0175(16) 0.0007(13) 0.0036(13) 0.0012(14)
C1 0.030(2) 0.0258(19) 0.0205(19) -0.0017(16) 0.0091(15) -0.0040(16)
C2 0.029(2) 0.031(2) 0.030(2) -0.0080(18) 0.0006(17) 0.0012(17)
C3 0.0281(19) 0.027(2) 0.0213(19) -0.0015(16) 0.0026(15) -0.0005(16)
C4 0.032(2) 0.034(2) 0.025(2) -0.0082(18) -0.0001(17) 0.0000(18)
C5 0.033(2) 0.068(4) 0.060(4) -0.040(3) -0.019(2) 0.009(3)
C6 0.042(3) 0.089(5) 0.070(4) -0.052(4) -0.027(3) 0.026(3)
C7 0.038(3) 0.057(3) 0.053(3) -0.030(3) -0.015(2) 0.019(2)
C8 0.052(3) 0.030(2) 0.021(2) 0.0026(17) 0.0013(19) 0.006(2)
C9 0.050(3) 0.033(2) 0.017(2) -0.0007(17) 0.0047(18) 0.006(2)
C10 0.033(2) 0.029(2) 0.023(2) -0.0052(17) 0.0017(16) -0.0052(17)
C11 0.045(3) 0.034(2) 0.027(2) -0.0096(19) -0.0032(19) 0.008(2)
C12 0.046(3) 0.039(3) 0.0184(19) -0.0102(18) -0.0039(18) 0.003(2)
C13 0.033(2) 0.0226(19) 0.0193(18) -0.0028(15) 0.0011(16) -0.0022(16)
C14 0.030(2) 0.028(2) 0.0168(19) -0.0042(16) -0.0024(15) 0.0022(17)
C15 0.070(4) 0.098(5) 0.021(2) -0.029(3) -0.020(2) 0.052(4)
C16 0.059(3) 0.105(5) 0.029(3) -0.030(3) -0.025(2) 0.057(4)
C17 0.0265(19) 0.029(2) 0.023(2) -0.0046(17) 0.0017(16) -0.0026(16)
C18 0.044(2) 0.039(2) 0.0148(19) -0.0015(17) 0.0021(17) 0.014(2)
C19 0.041(2) 0.036(2) 0.0169(19) 0.0007(17) -0.0015(17) 0.0123(19)
C20 0.032(2) 0.031(2) 0.0180(19) 0.0046(16) 0.0013(16) 0.0029(17)
C21 0.034(2) 0.032(2) 0.0158(18) -0.0015(16) 0.0033(16) 0.0010(18)
C22 0.0260(19) 0.0244(19) 0.025(2) -0.0020(16) 0.0046(16) -0.0026(16)
C23 0.032(2) 0.035(2) 0.0173(19) -0.0011(17) -0.0028(16) 0.0062(18)
C24 0.033(2) 0.041(2) 0.0123(18) -0.0017(17) -0.0005(15) 0.0070(18)
O5 0.073(3) 0.065(3) 0.037(2) -0.0122(19) -0.0110(19) -0.004(2)
N3 0.049(2) 0.049(3) 0.038(2) 0.006(2) -0.006(2) -0.001(2)
C25 0.059(3) 0.044(3) 0.035(3) -0.002(2) -0.005(2) -0.001(3)
C27 0.065(4) 0.051(3) 0.047(3) -0.015(3) -0.011(3) 0.008(3)
C26 0.078(5) 0.061(4) 0.061(4) 0.018(3) -0.015(3) -0.016(4)

loop_
_atom_type_symbol
_atom_type_description
_atom_type_scat_dispersion_real
_atom_type_scat_dispersion_imag
_atom_type_scat_source
Cd Cd 0.1185 4.6533 'International Tables Vol C Tables 4.2.6.8 and 6.1.1.4'
C C 0.0181 0.0091 'International Tables Vol C Tables 4.2.6.8 and 6.1.1.4'
H H 0.0000 0.0000 'International Tables Vol C Tables 4.2.6.8 and 6.1.1.4'
N N 0.0311 0.0180 'International Tables Vol C Tables 4.2.6.8 and 6.1.1.4'
O O 0.0492 0.0322 'International Tables Vol C Tables 4.2.6.8 and 6.1.1.4'

loop_
_geom_angle_atom_site_label_1
_geom_angle_atom_site_label_2
_geom_angle_atom_site_label_3
_geom_angle
_geom_angle_site_symmetry_1
_geom_angle_site_symmetry_3
O1 Cd1 N1 91.58(12) . 2_755
O1 Cd1 N2 92.49(12) . 2_646
N1 Cd1 N2 172.02(13) 2_755 2_646
O1 Cd1 O2 129.93(11) . 3_766
N1 Cd1 O2 86.63(13) 2_755 3_766
N2 Cd1 O2 85.48(13) 2_646 3_766
O1 Cd1 O3 88.76(10) . .
N1 Cd1 O3 94.02(13) 2_755 .
N2 Cd1 O3 92.93(12) 2_646 .
O2 Cd1 O3 141.29(10) 3_766 .
O1 Cd1 O4 143.64(10) . .
N1 Cd1 O4 94.73(11) 2_755 .
N2 Cd1 O4 86.03(11) 2_646 .
O2 Cd1 O4 86.22(10) 3_766 .
O3 Cd1 O4 55.12(10) . .
O1 Cd1 C13 116.24(12) . .
N1 Cd1 C13 97.38(13) 2_755 .
N2 Cd1 C13 86.97(13) 2_646 .
O2 Cd1 C13 113.59(12) 3_766 .
O3 Cd1 C13 27.90(11) . .
O4 Cd1 C13 27.42(11) . .
C1 O1 Cd1 104.7(3) . .
C13 O3 Cd1 92.5(3) . .
C13 O4 Cd1 89.1(2) . .
C1 O2 Cd1 176.4(3) . 3_766
C12 N1 C8 116.4(4) . .
C12 N1 Cd1 121.7(3) . 2_745
C8 N1 Cd1 121.5(3) . 2_745
C24 N2 C20 116.4(4) . .
C24 N2 Cd1 123.4(3) . 2_656
C20 N2 Cd1 120.1(3) . 2_656
O2 C1 O1 123.6(4) . .
O2 C1 C2 119.4(4) . .
O1 C1 C2 117.0(4) . .
C3 C2 C7 119.5(4) . .
C3 C2 C1 121.5(4) . .
C7 C2 C1 118.9(4) . .
C2 C3 C4 121.0(4) . .
C3 C4 C5 118.2(4) . .
C3 C4 C10 121.2(4) . .
C5 C4 C10 120.5(4) . .
C6 C5 C4 121.2(5) . .
C5 C6 C7 120.0(5) . .
C6 C7 C2 119.9(5) . .
N1 C8 C9 123.1(4) . .
C8 C9 C10 120.3(4) . .
C11 C10 C9 116.2(4) . .
C11 C10 C4 121.5(4) . .
C9 C10 C4 122.2(4) . .
C12 C11 C10 120.3(5) . .
N1 C12 C11 123.6(4) . .
O4 C13 O3 122.3(4) . .
O4 C13 C14 119.7(4) . .
O3 C13 C14 118.0(4) . .
O4 C13 Cd1 63.4(2) . .
O3 C13 Cd1 59.6(2) . .
C14 C13 Cd1 171.7(3) . .
C19 C14 C15 118.1(4) . .
C19 C14 C13 121.1(4) . .
C15 C14 C13 120.9(4) . .
C14 C15 C16 120.9(4) . .
C17 C16 C15 121.5(5) . .
C16 C17 C18 117.0(4) . .
C16 C17 C22 121.5(4) . .
C18 C17 C22 121.5(4) . .
C19 C18 C17 121.1(4) . .
C14 C19 C18 121.5(4) . .
N2 C20 C21 123.3(4) . .
C20 C21 C22 120.0(4) . .
C23 C22 C21 116.3(4) . .
C23 C22 C17 121.9(4) . .
C21 C22 C17 121.7(4) . .
C24 C23 C22 120.2(4) . .
N2 C24 C23 123.8(4) . .
C25 N3 C26 121.1(5) . .
C25 N3 C27 121.6(5) . .
C26 N3 C27 117.3(5) . .
O5 C25 N3 126.4(6) . .

loop_
_geom_bond_atom_site_label_1
_geom_bond_atom_site_label_2
_geom_bond_distance
_geom_bond_site_symmetry_2
Cd1 O1 2.288(3) .
Cd1 N1 2.295(4) 2_755
Cd1 N2 2.299(4) 2_646
Cd1 O2 2.305(3) 3_766
Cd1 O3 2.351(3) .
Cd1 O4 2.436(3) .
Cd1 C13 2.723(4) .
O1 C1 1.256(5) .
O3 C13 1.276(5) .
O4 C13 1.254(5) .
O2 C1 1.246(5) .
O2 Cd1 2.305(3) 3_766
N1 C12 1.328(6) .
N1 C8 1.349(6) .
N1 Cd1 2.295(4) 2_745
N2 C24 1.340(6) .
N2 C20 1.348(5) .
N2 Cd1 2.299(4) 2_656
C1 C2 1.502(6) .
C2 C3 1.390(6) .
C2 C7 1.396(7) .
C3 C4 1.394(6) .
C4 C5 1.405(7) .
C4 C10 1.480(6) .
C5 C6 1.371(8) .
C6 C7 1.393(7) .
C8 C9 1.376(7) .
C9 C10 1.385(7) .
C10 C11 1.385(6) .
C11 C12 1.376(7) .
C13 C14 1.501(6) .
C14 C19 1.366(6) .
C14 C15 1.377(7) .
C15 C16 1.385(7) .
C16 C17 1.381(6) .
C17 C18 1.392(6) .
C17 C22 1.484(6) .
C18 C19 1.381(6) .
C20 C21 1.372(6) .
C21 C22 1.397(6) .
C22 C23 1.391(6) .
C23 C24 1.367(6) .
O5 C25 1.222(7) .
N3 C25 1.333(8) .
N3 C26 1.445(8) .
N3 C27 1.466(7) .
